data_2227919
loop_
_publ_author_name
'Mohammad, Akhtar'
'Shah, Muhammad Raza'
'Anis, Itrat'
'McKee, Vickie'
'Frese, Josef W. A.'

_publ_section_title
;
 7-[2-(3-Furyl)ethyl]-7,8-dimethyl-3,5,6,6a,7,8,9,10-octahydro-1<i>H</i>-naphtho[1,8a-<i>c</i>]furan-3-one
;
_journal_coeditor_code PV2325
_journal_issue 10
_journal_name_full 'Acta Crystallographica Section E'
_journal_page_first o2529
_journal_paper_doi 10.1107/S1600536810035373
_journal_volume 66
_journal_year 2010
_chemical_formula_iupac 'C20 H26 O3'
_chemical_formula_moiety 'C20 H26 O3'
_chemical_formula_sum 'C20 H26 O3'
_chemical_formula_weight 314.41
_chemical_name_systematic
;
7-[2-(3-Furyl)ethyl]-7,8-dimethyl-3,5,6,6a,7,8,9,10-octahydro-1<i>H</i>-
naphtho[1,8a-<i>c</i>]furan-3-one
;
_space_group_IT_number 19
_symmetry_cell_setting orthorhombic
_symmetry_space_group_name_Hall 'P 2ac 2ab'
_symmetry_space_group_name_H-M 'P 21 21 21'
_atom_sites_solution_hydrogens geom
_atom_sites_solution_primary direct
_atom_sites_solution_secondary difmap
_audit_creation_method SHELXL-97
_cell_angle_alpha 90.00
_cell_angle_beta 90.00
_cell_angle_gamma 90.00
_cell_formula_units_Z 4
_cell_length_a 9.1343(8)
_cell_length_b 11.8752(10)
_cell_length_c 15.5255(13)
_cell_measurement_reflns_used 4592
_cell_measurement_temperature 150(2)
_cell_measurement_theta_max 25.81
_cell_measurement_theta_min 2.62
_cell_volume 1684.1(2)
_computing_cell_refinement 'SAINT (Bruker, 1998)'
_computing_data_collection 'APEX2 (Bruker, 1998)'
_computing_data_reduction 'SAINT (Bruker, 1998)'
_computing_molecular_graphics 'SHELXTL (Sheldrick, 2008<i>b</i>)'
_computing_publication_material 'SHELXTL (Sheldrick, 2008<i>b</i>)'
_computing_structure_refinement
;SHELXL97 (Sheldrick, 20088<i>b</i>) and
<i>OLEX2</i> (Dolomanov <i>et al.</i>, 2009)
;
_computing_structure_solution
;SHELXS97 (Sheldrick, 20088<i>b</i>) and <i>OLEX2</i>
(Dolomanov <i>et al.</i>, 2009)
;
_diffrn_ambient_temperature 150(2)
_diffrn_measured_fraction_theta_full 0.999
_diffrn_measured_fraction_theta_max 0.999
_diffrn_measurement_device_type 'Bruker APEXII CCD'
_diffrn_measurement_method '\w rotation with narrow frames'
_diffrn_radiation_monochromator graphite
_diffrn_radiation_source 'fine-focus sealed tube'
_diffrn_radiation_type MoK\a
_diffrn_radiation_wavelength 0.71073
_diffrn_reflns_av_R_equivalents 0.0360
_diffrn_reflns_av_sigmaI/netI 0.0215
_diffrn_reflns_limit_h_max 12
_diffrn_reflns_limit_h_min -12
_diffrn_reflns_limit_k_max 15
_diffrn_reflns_limit_k_min -15
_diffrn_reflns_limit_l_max 20
_diffrn_reflns_limit_l_min -20
_diffrn_reflns_number 17210
_diffrn_reflns_theta_full 28.34
_diffrn_reflns_theta_max 28.34
_diffrn_reflns_theta_min 2.16
_diffrn_standards_decay_% 0
_diffrn_standards_number 0
_exptl_absorpt_coefficient_mu 0.082
_exptl_absorpt_correction_T_max 0.994
_exptl_absorpt_correction_T_min 0.963
_exptl_absorpt_correction_type multi-scan
_exptl_absorpt_process_details '(SADABS; Sheldrick, 2008<i>a</i>)'
_exptl_crystal_colour Colourless
_exptl_crystal_density_diffrn 1.240
_exptl_crystal_density_method 'not measured'
_exptl_crystal_description Plate
_exptl_crystal_F_000 680
_exptl_crystal_size_max 0.46
_exptl_crystal_size_mid 0.21
_exptl_crystal_size_min 0.08
_refine_diff_density_max 0.275
_refine_diff_density_min -0.151
_refine_ls_extinction_method none
_refine_ls_goodness_of_fit_ref 1.046
_refine_ls_hydrogen_treatment constr
_refine_ls_matrix_type full
_refine_ls_number_parameters 210
_refine_ls_number_reflns 2378
_refine_ls_number_restraints 0
_refine_ls_restrained_S_all 1.046
_refine_ls_R_factor_all 0.0410
_refine_ls_R_factor_gt 0.0352
_refine_ls_shift/su_max 0.000
_refine_ls_shift/su_mean 0.000
_refine_ls_structure_factor_coef Fsqd
_refine_ls_weighting_details 'calc w=1/[\s^2^(Fo^2^)+(0.0583P)^2^+0.1493P] where P=(Fo^2^+2Fc^2^)/3'
_refine_ls_weighting_scheme calc
_refine_ls_wR_factor_gt 0.0900
_refine_ls_wR_factor_ref 0.0939
_reflns_number_gt 2124
_reflns_number_total 2378
_reflns_threshold_expression I>2\s(I)
_cod_data_source_file pv2325.cif
_cod_data_source_block I
_cod_database_code 2227919
_cod_database_fobs_code 2227919

loop_
_symmetry_equiv_pos_as_xyz
'x, y, z'
'-x+1/2, -y, z+1/2'
'x+1/2, -y+1/2, -z'
'-x, y+1/2, -z+1/2'

loop_
_atom_site_type_symbol
_atom_site_label
_atom_site_fract_x
_atom_site_fract_y
_atom_site_fract_z
_atom_site_U_iso_or_equiv
_atom_site_adp_type
_atom_site_calc_flag
_atom_site_refinement_flags
_atom_site_occupancy
_atom_site_disorder_assembly
_atom_site_disorder_group
C C1 0.7909(2) 0.60429(16) 0.47103(12) 0.0302(4) Uani d . 1 . .
H H1 0.7308 0.5466 0.4945 0.036 Uiso calc R 1 . .
O O1 0.90632(16) 0.65328(12) 0.51339(8) 0.0364(3) Uani d . 1 . .
C C2 0.9617(2) 0.73164(17) 0.45834(13) 0.0363(4) Uani d . 1 . .
H H2 1.0422 0.7795 0.4710 0.044 Uiso calc R 1 . .
C C3 0.8874(2) 0.73222(16) 0.38386(13) 0.0313(4) Uani d . 1 . .
H H3 0.9060 0.7787 0.3353 0.038 Uiso calc R 1 . .
C C4 0.77393(19) 0.64889(14) 0.39168(11) 0.0243(3) Uani d . 1 . .
C C5 0.6611(2) 0.61806(14) 0.32528(11) 0.0263(4) Uani d . 1 . .
H H5A 0.5867 0.5685 0.3520 0.032 Uiso calc R 1 . .
H H5B 0.7089 0.5754 0.2783 0.032 Uiso calc R 1 . .
C C6 0.58507(19) 0.72228(13) 0.28730(11) 0.0232(3) Uani d . 1 . .
H H6A 0.6615 0.7716 0.2624 0.028 Uiso calc R 1 . .
H H6B 0.5391 0.7642 0.3353 0.028 Uiso calc R 1 . .
C C7 0.46681(18) 0.70275(13) 0.21744(10) 0.0205(3) Uani d . 1 . .
C C8 0.4031(2) 0.82001(13) 0.19732(12) 0.0274(4) Uani d . 1 . .
H H8A 0.3394 0.8439 0.2447 0.041 Uiso calc R 1 . .
H H8B 0.3461 0.8165 0.1439 0.041 Uiso calc R 1 . .
H H8C 0.4831 0.8742 0.1905 0.041 Uiso calc R 1 . .
C C9 0.53645(18) 0.64730(14) 0.13577(10) 0.0223(3) Uani d . 1 . .
H H9 0.5889 0.5781 0.1557 0.027 Uiso calc R 1 . .
C C10 0.6498(2) 0.72123(16) 0.09011(12) 0.0310(4) Uani d . 1 . .
H H10A 0.6954 0.6784 0.0432 0.047 Uiso calc R 1 . .
H H10B 0.7252 0.7444 0.1314 0.047 Uiso calc R 1 . .
H H10C 0.6015 0.7881 0.0665 0.047 Uiso calc R 1 . .
C C11 0.42124(19) 0.60881(15) 0.06978(10) 0.0260(4) Uani d . 1 . .
H H11A 0.3736 0.6761 0.0447 0.031 Uiso calc R 1 . .
H H11B 0.4713 0.5683 0.0225 0.031 Uiso calc R 1 . .
C C12 0.30336(19) 0.53222(15) 0.10773(10) 0.0256(4) Uani d . 1 . .
H H12A 0.3482 0.4606 0.1268 0.031 Uiso calc R 1 . .
H H12B 0.2295 0.5147 0.0630 0.031 Uiso calc R 1 . .
C C13 0.22816(18) 0.59026(14) 0.18497(10) 0.0219(3) Uani d . 1 . .
C C14 0.34897(18) 0.61938(13) 0.25089(10) 0.0194(3) Uani d . 1 . .
H H14 0.4034 0.5471 0.2589 0.023 Uiso calc R 1 . .
C C15 0.2826(2) 0.64366(14) 0.33993(10) 0.0237(3) Uani d . 1 . .
H H15A 0.3606 0.6675 0.3803 0.028 Uiso calc R 1 . .
H H15B 0.2101 0.7053 0.3355 0.028 Uiso calc R 1 . .
C C16 0.2082(2) 0.53662(15) 0.37365(11) 0.0280(4) Uani d . 1 . .
H H16A 0.2832 0.4784 0.3853 0.034 Uiso calc R 1 . .
H H16B 0.1571 0.5535 0.4284 0.034 Uiso calc R 1 . .
C C17 0.1000(2) 0.49250(14) 0.30904(12) 0.0281(4) Uani d . 1 . .
H H17 0.0218 0.4459 0.3279 0.034 Uiso calc R 1 . .
C C18 0.11187(19) 0.51761(15) 0.22587(11) 0.0257(4) Uani d . 1 . .
C C19 -0.0169(2) 0.52032(18) 0.16805(12) 0.0330(4) Uani d . 1 . .
O O4 -0.11876(15) 0.45656(14) 0.15980(10) 0.0450(4) Uani d . 1 . .
O O5 -0.00711(14) 0.61773(13) 0.12226(9) 0.0390(3) Uani d . 1 . .
C C20 0.12289(19) 0.68107(16) 0.14996(12) 0.0298(4) Uani d . 1 . .
H H20A 0.0974 0.7361 0.1955 0.036 Uiso calc R 1 . .
H H20B 0.1674 0.7218 0.1009 0.036 Uiso calc R 1 . .

loop_
_atom_site_aniso_label
_atom_site_aniso_U_11
_atom_site_aniso_U_22
_atom_site_aniso_U_33
_atom_site_aniso_U_12
_atom_site_aniso_U_13
_atom_site_aniso_U_23
C1 0.0278(9) 0.0339(9) 0.0288(9) 0.0042(8) -0.0020(7) -0.0021(7)
O1 0.0330(7) 0.0472(8) 0.0288(6) 0.0075(7) -0.0079(6) -0.0087(6)
C2 0.0273(9) 0.0389(10) 0.0426(11) 0.0006(8) -0.0051(8) -0.0131(9)
C3 0.0259(8) 0.0338(9) 0.0341(9) -0.0024(8) 0.0017(8) -0.0050(8)
C4 0.0216(8) 0.0248(8) 0.0265(8) 0.0019(7) 0.0001(7) -0.0044(7)
C5 0.0281(8) 0.0231(8) 0.0277(8) -0.0004(7) -0.0053(7) -0.0019(7)
C6 0.0247(8) 0.0202(7) 0.0245(8) -0.0023(7) -0.0018(7) -0.0015(6)
C7 0.0235(7) 0.0183(7) 0.0196(7) 0.0008(6) 0.0006(6) 0.0005(6)
C8 0.0317(9) 0.0192(7) 0.0313(9) 0.0031(7) 0.0000(8) 0.0022(7)
C9 0.0239(8) 0.0222(7) 0.0209(7) 0.0020(7) 0.0008(6) 0.0015(6)
C10 0.0299(9) 0.0357(9) 0.0274(9) -0.0036(8) 0.0068(7) 0.0036(8)
C11 0.0263(8) 0.0331(9) 0.0188(7) 0.0008(8) 0.0014(7) -0.0020(7)
C12 0.0259(8) 0.0310(9) 0.0200(7) -0.0013(7) -0.0004(7) -0.0056(7)
C13 0.0225(8) 0.0236(8) 0.0195(7) 0.0014(6) -0.0005(6) -0.0016(6)
C14 0.0208(7) 0.0192(7) 0.0180(7) 0.0013(6) -0.0001(6) 0.0004(6)
C15 0.0278(8) 0.0243(8) 0.0190(7) -0.0015(7) 0.0001(7) -0.0021(6)
C16 0.0318(9) 0.0304(9) 0.0217(8) -0.0001(8) 0.0036(7) 0.0027(7)
C17 0.0274(8) 0.0258(8) 0.0311(8) -0.0045(7) 0.0064(7) -0.0014(7)
C18 0.0219(8) 0.0259(8) 0.0293(8) -0.0015(7) 0.0007(7) -0.0058(7)
C19 0.0222(8) 0.0461(11) 0.0307(9) 0.0012(8) 0.0014(8) -0.0100(8)
O4 0.0257(7) 0.0606(10) 0.0486(8) -0.0090(7) -0.0011(7) -0.0152(8)
O5 0.0255(7) 0.0542(9) 0.0372(7) 0.0028(6) -0.0079(6) 0.0003(7)
C20 0.0261(9) 0.0344(9) 0.0289(9) 0.0061(7) -0.0036(7) 0.0029(7)

loop_
_atom_type_symbol
_atom_type_description
_atom_type_scat_dispersion_real
_atom_type_scat_dispersion_imag
_atom_type_scat_source
C C 0.0033 0.0000 'International Tables Vol C Tables 4.2.6.8 and 6.1.1.4'
H H 0.0000 0.0000 'International Tables Vol C Tables 4.2.6.8 and 6.1.1.4'
O O 0.0106 0.0000 'International Tables Vol C Tables 4.2.6.8 and 6.1.1.4'

loop_
_geom_angle_atom_site_label_1
_geom_angle_atom_site_label_2
_geom_angle_atom_site_label_3
_geom_angle_site_symmetry_1
_geom_angle_site_symmetry_3
_geom_angle
_geom_angle_publ_flag
C4 C1 O1 . . 111.05(17) ?
C4 C1 H1 . . 124.5 ?
O1 C1 H1 . . 124.5 ?
C2 O1 C1 . . 105.92(15) ?
C3 C2 O1 . . 110.93(18) ?
C3 C2 H2 . . 124.5 ?
O1 C2 H2 . . 124.5 ?
C2 C3 C4 . . 106.76(18) ?
C2 C3 H3 . . 126.6 ?
C4 C3 H3 . . 126.6 ?
C1 C4 C3 . . 105.33(16) ?
C1 C4 C5 . . 127.53(17) ?
C3 C4 C5 . . 127.14(16) ?
C4 C5 C6 . . 112.14(14) ?
C4 C5 H5A . . 109.2 ?
C6 C5 H5A . . 109.2 ?
C4 C5 H5B . . 109.2 ?
C6 C5 H5B . . 109.2 ?
H5A C5 H5B . . 107.9 ?
C5 C6 C7 . . 117.61(13) ?
C5 C6 H6A . . 107.9 ?
C7 C6 H6A . . 107.9 ?
C5 C6 H6B . . 107.9 ?
C7 C6 H6B . . 107.9 ?
H6A C6 H6B . . 107.2 ?
C8 C7 C6 . . 105.68(13) ?
C8 C7 C14 . . 112.47(13) ?
C6 C7 C14 . . 110.19(12) ?
C8 C7 C9 . . 111.70(13) ?
C6 C7 C9 . . 110.32(13) ?
C14 C7 C9 . . 106.55(12) ?
C7 C8 H8A . . 109.5 ?
C7 C8 H8B . . 109.5 ?
H8A C8 H8B . . 109.5 ?
C7 C8 H8C . . 109.5 ?
H8A C8 H8C . . 109.5 ?
H8B C8 H8C . . 109.5 ?
C10 C9 C11 . . 108.94(14) ?
C10 C9 C7 . . 114.14(14) ?
C11 C9 C7 . . 112.76(13) ?
C10 C9 H9 . . 106.9 ?
C11 C9 H9 . . 106.9 ?
C7 C9 H9 . . 106.9 ?
C9 C10 H10A . . 109.5 ?
C9 C10 H10B . . 109.5 ?
H10A C10 H10B . . 109.5 ?
C9 C10 H10C . . 109.5 ?
H10A C10 H10C . . 109.5 ?
H10B C10 H10C . . 109.5 ?
C12 C11 C9 . . 113.72(13) ?
C12 C11 H11A . . 108.8 ?
C9 C11 H11A . . 108.8 ?
C12 C11 H11B . . 108.8 ?
C9 C11 H11B . . 108.8 ?
H11A C11 H11B . . 107.7 ?
C11 C12 C13 . . 110.32(14) ?
C11 C12 H12A . . 109.6 ?
C13 C12 H12A . . 109.6 ?
C11 C12 H12B . . 109.6 ?
C13 C12 H12B . . 109.6 ?
H12A C12 H12B . . 108.1 ?
C18 C13 C20 . . 96.26(13) ?
C18 C13 C14 . . 110.63(13) ?
C20 C13 C14 . . 121.47(14) ?
C18 C13 C12 . . 112.63(14) ?
C20 C13 C12 . . 108.38(14) ?
C14 C13 C12 . . 107.26(13) ?
C15 C14 C13 . . 110.88(13) ?
C15 C14 C7 . . 117.05(13) ?
C13 C14 C7 . . 114.63(13) ?
C15 C14 H14 . . 104.2 ?
C13 C14 H14 . . 104.2 ?
C7 C14 H14 . . 104.2 ?
C16 C15 C14 . . 109.05(13) ?
C16 C15 H15A . . 109.9 ?
C14 C15 H15A . . 109.9 ?
C16 C15 H15B . . 109.9 ?
C14 C15 H15B . . 109.9 ?
H15A C15 H15B . . 108.3 ?
C17 C16 C15 . . 110.66(14) ?
C17 C16 H16A . . 109.5 ?
C15 C16 H16A . . 109.5 ?
C17 C16 H16B . . 109.5 ?
C15 C16 H16B . . 109.5 ?
H16A C16 H16B . . 108.1 ?
C18 C17 C16 . . 121.11(16) ?
C18 C17 H17 . . 119.4 ?
C16 C17 H17 . . 119.4 ?
C17 C18 C19 . . 121.95(17) ?
C17 C18 C13 . . 126.47(16) ?
C19 C18 C13 . . 106.96(15) ?
O4 C19 O5 . . 121.90(18) ?
O4 C19 C18 . . 131.6(2) ?
O5 C19 C18 . . 106.47(15) ?
C19 O5 C20 . . 109.57(14) ?
O5 C20 C13 . . 104.40(14) ?
O5 C20 H20A . . 110.9 ?
C13 C20 H20A . . 110.9 ?
O5 C20 H20B . . 110.9 ?
C13 C20 H20B . . 110.9 ?
H20A C20 H20B . . 108.9 ?

loop_
_geom_bond_atom_site_label_1
_geom_bond_atom_site_label_2
_geom_bond_site_symmetry_2
_geom_bond_distance
_geom_bond_publ_flag
C1 C4 . 1.350(3) ?
C1 O1 . 1.372(2) ?
C1 H1 . 0.9500 ?
O1 C2 . 1.361(3) ?
C2 C3 . 1.341(3) ?
C2 H2 . 0.9500 ?
C3 C4 . 1.438(2) ?
C3 H3 . 0.9500 ?
C4 C5 . 1.503(2) ?
C5 C6 . 1.537(2) ?
C5 H5A . 0.9900 ?
C5 H5B . 0.9900 ?
C6 C7 . 1.548(2) ?
C6 H6A . 0.9900 ?
C6 H6B . 0.9900 ?
C7 C8 . 1.541(2) ?
C7 C14 . 1.552(2) ?
C7 C9 . 1.564(2) ?
C8 H8A . 0.9800 ?
C8 H8B . 0.9800 ?
C8 H8C . 0.9800 ?
C9 C10 . 1.532(2) ?
C9 C11 . 1.538(2) ?
C9 H9 . 1.0000 ?
C10 H10A . 0.9800 ?
C10 H10B . 0.9800 ?
C10 H10C . 0.9800 ?
C11 C12 . 1.528(2) ?
C11 H11A . 0.9900 ?
C11 H11B . 0.9900 ?
C12 C13 . 1.544(2) ?
C12 H12A . 0.9900 ?
C12 H12B . 0.9900 ?
C13 C18 . 1.509(2) ?
C13 C20 . 1.544(2) ?
C13 C14 . 1.544(2) ?
C14 C15 . 1.537(2) ?
C14 H14 . 1.0000 ?
C15 C16 . 1.534(2) ?
C15 H15A . 0.9900 ?
C15 H15B . 0.9900 ?
C16 C17 . 1.502(3) ?
C16 H16A . 0.9900 ?
C16 H16B . 0.9900 ?
C17 C18 . 1.330(3) ?
C17 H17 . 0.9500 ?
C18 C19 . 1.480(2) ?
C19 O4 . 1.207(2) ?
C19 O5 . 1.361(3) ?
O5 C20 . 1.470(2) ?
C20 H20A . 0.9900 ?
C20 H20B . 0.9900 ?

loop_
_geom_torsion_atom_site_label_1
_geom_torsion_atom_site_label_2
_geom_torsion_atom_site_label_3
_geom_torsion_atom_site_label_4
_geom_torsion_site_symmetry_1
_geom_torsion_site_symmetry_2
_geom_torsion_site_symmetry_3
_geom_torsion_site_symmetry_4
_geom_torsion
_geom_torsion_publ_flag
C4 C1 O1 C2 . . . . 0.5(2) ?
C1 O1 C2 C3 . . . . -0.8(2) ?
O1 C2 C3 C4 . . . . 0.8(2) ?
O1 C1 C4 C3 . . . . -0.1(2) ?
O1 C1 C4 C5 . . . . 179.74(15) ?
C2 C3 C4 C1 . . . . -0.4(2) ?
C2 C3 C4 C5 . . . . 179.75(17) ?
C1 C4 C5 C6 . . . . 131.66(19) ?
C3 C4 C5 C6 . . . . -48.6(2) ?
C4 C5 C6 C7 . . . . 179.56(14) ?
C5 C6 C7 C8 . . . . 175.77(15) ?
C5 C6 C7 C14 . . . . 54.02(18) ?
C5 C6 C7 C9 . . . . -63.35(18) ?
C8 C7 C9 C10 . . . . 53.24(19) ?
C6 C7 C9 C10 . . . . -63.98(17) ?
C14 C7 C9 C10 . . . . 176.42(14) ?
C8 C7 C9 C11 . . . . -71.78(18) ?
C6 C7 C9 C11 . . . . 171.00(13) ?
C14 C7 C9 C11 . . . . 51.41(16) ?
C10 C9 C11 C12 . . . . 178.88(14) ?
C7 C9 C11 C12 . . . . -53.32(19) ?
C9 C11 C12 C13 . . . . 55.58(19) ?
C11 C12 C13 C18 . . . . -179.20(14) ?
C11 C12 C13 C20 . . . . 75.54(17) ?
C11 C12 C13 C14 . . . . -57.24(17) ?
C18 C13 C14 C15 . . . . -39.51(18) ?
C20 C13 C14 C15 . . . . 72.02(19) ?
C12 C13 C14 C15 . . . . -162.72(13) ?
C18 C13 C14 C7 . . . . -174.78(13) ?
C20 C13 C14 C7 . . . . -63.25(19) ?
C12 C13 C14 C7 . . . . 62.01(17) ?
C8 C7 C14 C15 . . . . -67.88(18) ?
C6 C7 C14 C15 . . . . 49.74(18) ?
C9 C7 C14 C15 . . . . 169.42(13) ?
C8 C7 C14 C13 . . . . 64.53(18) ?
C6 C7 C14 C13 . . . . -177.85(13) ?
C9 C7 C14 C13 . . . . -58.16(16) ?
C13 C14 C15 C16 . . . . 63.59(17) ?
C7 C14 C15 C16 . . . . -162.32(14) ?
C14 C15 C16 C17 . . . . -53.83(19) ?
C15 C16 C17 C18 . . . . 23.3(2) ?
C16 C17 C18 C19 . . . . -152.89(18) ?
C16 C17 C18 C13 . . . . -0.2(3) ?
C20 C13 C18 C17 . . . . -118.6(2) ?
C14 C13 C18 C17 . . . . 8.4(3) ?
C12 C13 C18 C17 . . . . 128.46(19) ?
C20 C13 C18 C19 . . . . 37.37(17) ?
C14 C13 C18 C19 . . . . 164.41(14) ?
C12 C13 C18 C19 . . . . -75.55(18) ?
C17 C18 C19 O4 . . . . -44.6(3) ?
C13 C18 C19 O4 . . . . 158.06(19) ?
C17 C18 C19 O5 . . . . 132.85(18) ?
C13 C18 C19 O5 . . . . -24.47(19) ?
O4 C19 O5 C20 . . . . 176.28(17) ?
C18 C19 O5 C20 . . . . -1.49(19) ?
C19 O5 C20 C13 . . . . 25.98(18) ?
C18 C13 C20 O5 . . . . -37.35(15) ?
C14 C13 C20 O5 . . . . -156.21(14) ?
C12 C13 C20 O5 . . . . 79.04(16) ?

loop_
_cod_related_entry_id
_cod_related_entry_database
_cod_related_entry_code
1 ChemSpider 28488923
